data_2241111
loop_
_publ_author_name
'Bezzubov, Stanislav I.'
'Doljenko, Vladimir D.'
'Churakov, Andrei V.'
'Zharinova, Irina S.'
'Kiselev, Yuri M.'

_publ_section_title
;
 Crystal structure of an unknown solvate of
 dodecakis(\m~2~-alaninato-1:2\k^2^<i>O</i>:<i>N</i>,<i>O</i>)cerium(III)hexanickel(II)
 aquatris(hydroxido-\k<i>O</i>)tris(nitrato-\k^2^<i>O</i>,<i>O</i>')cerate(III)
;
_journal_coeditor_code WM5213
_journal_issue 10
_journal_name_full 'Acta Crystallographica Section E'
_journal_page_first m183
_journal_page_last m184
_journal_paper_doi 10.1107/S2056989015017132
_journal_volume 71
_journal_year 2015
_chemical_formula_iupac '[Ce1 Ni6 (C3 H6 N1 O2)12] [Ce (N O3)3 (O H)3 (H2 O)]'
_chemical_formula_moiety 'C36 H72 Ce N12 Ni6 O24 3+, Ce H5 N3 O13 3-'
_chemical_formula_sum 'C36 H77 Ce2 N15 Ni6 O37'
_chemical_formula_weight 1944.63
_chemical_name_systematic
;Dodecakis(\m~2~-alaninato-1:2\k^2^<i>O</i>:<i>N</i>,<i>O</i>)cerium(III)hexanickel(II)
aquatris(hydroxido-\k<i>O</i>)tris(nitrato-\k^2^<i>O</i>,<i>O</i>')cerate(III)
;
_space_group_IT_number 146
_symmetry_cell_setting trigonal
_symmetry_space_group_name_Hall 'R 3'
_symmetry_space_group_name_H-M 'R 3 :H'
_atom_sites_solution_hydrogens geom
_atom_sites_solution_primary direct
_atom_sites_solution_secondary difmap
_audit_creation_method SHELXL-97
_cell_angle_alpha 90.00
_cell_angle_beta 90.00
_cell_angle_gamma 120.00
_cell_formula_units_Z 3
_cell_length_a 14.6418(4)
_cell_length_b 14.6418(4)
_cell_length_c 31.7767(19)
_cell_measurement_reflns_used 9898
_cell_measurement_temperature 150(2)
_cell_measurement_theta_max 30.505
_cell_measurement_theta_min 2.283
_cell_volume 5899.7(4)
_computing_cell_refinement
;
SAINT (Bruker, 2008)
;
_computing_data_collection
;
<i>APEX2</i> (Bruker, 2008)
;
_computing_data_reduction
;
SAINT (Bruker, 2008)
;
_computing_molecular_graphics
;
SHELXTL (Sheldrick, 2008)
;
_computing_publication_material
;
SHELXTL (Sheldrick, 2008)
;
_computing_structure_refinement
;
SHELXTL (Sheldrick, 2008)
;
_computing_structure_solution
;
SHELXTL (Sheldrick, 2008)
;
_diffrn_ambient_temperature 150(2)
_diffrn_measured_fraction_theta_full 0.999
_diffrn_measured_fraction_theta_max 0.999
_diffrn_measurement_device_type 'Bruker APEXII CCD'
_diffrn_measurement_method \w
_diffrn_radiation_monochromator graphite
_diffrn_radiation_source 'fine-focus sealed tube'
_diffrn_radiation_type MoK\a
_diffrn_radiation_wavelength 0.71073
_diffrn_reflns_av_R_equivalents 0.0211
_diffrn_reflns_av_sigmaI/netI 0.0214
_diffrn_reflns_limit_h_max 19
_diffrn_reflns_limit_h_min -19
_diffrn_reflns_limit_k_max 19
_diffrn_reflns_limit_k_min -19
_diffrn_reflns_limit_l_max 43
_diffrn_reflns_limit_l_min -43
_diffrn_reflns_number 21829
_diffrn_reflns_theta_full 29.00
_diffrn_reflns_theta_max 29.00
_diffrn_reflns_theta_min 1.73
_diffrn_standards_decay_% 0
_exptl_absorpt_coefficient_mu 2.623
_exptl_absorpt_correction_T_max 0.4201
_exptl_absorpt_correction_T_min 0.4201
_exptl_absorpt_correction_type multi-scan
_exptl_absorpt_process_details
;
(<i>SADABS</i>; Bruker, 2008)
;
_exptl_crystal_colour violet
_exptl_crystal_density_diffrn 1.642
_exptl_crystal_density_method 'not measured'
_exptl_crystal_description prism
_exptl_crystal_F_000 2934
_exptl_crystal_size_max 0.40
_exptl_crystal_size_mid 0.40
_exptl_crystal_size_min 0.40
_platon_squeeze_details
;
The refinement using the SQUEEZE procedure resulted in a total potential solvent
accessible void volume of 1020.6 \%A^3^ and an electron count of 437. 12-15
disordered solvent ethanol and 6-9 H2O molecules were removed from the cell.
;
_refine_diff_density_max 0.569
_refine_diff_density_min -0.686
_refine_ls_abs_structure_details
;
Flack (1983), 3493 Friedel pairs
;
_refine_ls_abs_structure_Flack -0.012(11)
_refine_ls_extinction_method none
_refine_ls_goodness_of_fit_ref 1.022
_refine_ls_hydrogen_treatment constr
_refine_ls_matrix_type full
_refine_ls_number_parameters 327
_refine_ls_number_reflns 6978
_refine_ls_number_restraints 1
_refine_ls_restrained_S_all 1.022
_refine_ls_R_factor_all 0.0259
_refine_ls_R_factor_gt 0.0247
_refine_ls_shift/su_max 0.003
_refine_ls_shift/su_mean 0.000
_refine_ls_structure_factor_coef Fsqd
_refine_ls_weighting_details 'calc w=1/[\s^2^(Fo^2^)+(0.0434P)^2^+4.4547P] where P=(Fo^2^+2Fc^2^)/3'
_refine_ls_weighting_scheme calc
_refine_ls_wR_factor_gt 0.0646
_refine_ls_wR_factor_ref 0.0655
_reflns_number_gt 6734
_reflns_number_total 6978
_reflns_threshold_expression I>2\s(I)
_cod_data_source_file wm5213sup1.cif
_cod_data_source_block I
_cod_original_cell_volume 5899.7(6)
_cod_original_sg_symbol_H-M 'R 3'
_cod_database_code 2241111
_cod_database_fobs_code 2241111

loop_
_symmetry_equiv_pos_as_xyz
'x, y, z'
'-y, x-y, z'
'-x+y, -x, z'
'x+2/3, y+1/3, z+1/3'
'-y+2/3, x-y+1/3, z+1/3'
'-x+y+2/3, -x+1/3, z+1/3'
'x+1/3, y+2/3, z+2/3'
'-y+1/3, x-y+2/3, z+2/3'
'-x+y+1/3, -x+2/3, z+2/3'

loop_
_atom_site_type_symbol
_atom_site_label
_atom_site_fract_x
_atom_site_fract_y
_atom_site_fract_z
_atom_site_U_iso_or_equiv
_atom_site_adp_type
_atom_site_calc_flag
_atom_site_refinement_flags
_atom_site_occupancy
_atom_site_symmetry_multiplicity
_atom_site_disorder_assembly
_atom_site_disorder_group
Ce Ce1 0.6667 2.3333 -1.143417(9) 0.03086(6) Uani d S 1 3 . .
Ce Ce2 1.0000 2.0000 -1.058354(6) 0.02110(5) Uani d S 1 3 . .
Ni Ni1 1.22355(3) 2.18294(3) -1.125638(10) 0.02623(8) Uani d . 1 1 C .
Ni Ni2 1.04234(3) 2.22458(3) -0.991516(11) 0.03043(9) Uani d . 1 1 C .
O O1 0.53783(17) 2.31437(18) -1.08711(7) 0.0354(5) Uani d . 1 1 . .
H H1 0.4768 2.2597 -1.0881 0.053 Uiso d R 1 1 . .
O O2 0.9922(2) 2.4685(3) -1.17180(10) 0.0583(8) Uani d . 1 1 . .
O O3 0.6667 2.3333 -1.22069(16) 0.0798(17) Uani d S 1 3 . .
H H3 0.7213 2.3777 -1.2341 0.096 Uiso d PR 0.3333 1 . .
H H2 0.6121 2.2889 -1.2341 0.096 Uiso d PR 0.3333 1 . .
O O5 0.83829(19) 2.33357(19) -1.15778(8) 0.0441(5) Uani d . 1 1 . .
O O6 0.8541(2) 2.4859(2) -1.17100(9) 0.0484(6) Uani d . 1 1 . .
O O11 0.95267(16) 2.15480(15) -1.04388(6) 0.0252(4) Uani d . 1 1 C .
O O12 1.12234(16) 2.02412(17) -1.12577(6) 0.0268(4) Uani d . 1 1 C .
O O13 1.15557(16) 2.20363(16) -1.07328(6) 0.0274(4) Uani d . 1 1 C .
O O14 1.09798(16) 2.12172(17) -0.99153(6) 0.0299(4) Uani d . 1 1 . .
O O15 1.1670(2) 2.3264(2) -1.02855(8) 0.0402(6) Uani d . 1 1 C .
O O16 0.9167(2) 2.1220(2) -0.95514(7) 0.0446(6) Uani d . 1 1 . .
O O17 1.32725(16) 2.16186(16) -1.08770(6) 0.0286(4) Uani d . 1 1 . .
O O18 1.12072(18) 2.20121(19) -1.16376(7) 0.0362(5) Uani d . 1 1 . .
N N1 0.8977(2) 2.4307(2) -1.16730(9) 0.0407(6) Uani d . 1 1 . .
N N11 1.3169(3) 2.3429(2) -1.12060(12) 0.0541(9) Uani d . 1 1 . .
H H11B 1.3868 2.3617 -1.1229 0.065 Uiso calc R 1 1 A 3
H H11C 1.3012 2.3757 -1.1418 0.065 Uiso calc R 1 1 A 3
N N12 1.2828(2) 2.1486(2) -1.17775(8) 0.0328(5) Uani d . 1 1 . .
H H12E 1.2995 2.1995 -1.1980 0.039 Uiso calc R 1 1 C .
H H12D 1.3432 2.1473 -1.1708 0.039 Uiso calc R 1 1 . .
N N13 1.1359(3) 2.2836(3) -0.93873(9) 0.0460(7) Uani d . 1 1 . .
H H13A 1.1661 2.3558 -0.9378 0.055 Uiso calc R 1 1 B 1
H H13B 1.0962 2.2556 -0.9148 0.055 Uiso calc R 1 1 B 1
N N14 0.9681(2) 2.3129(2) -0.99455(9) 0.0375(6) Uani d . 1 1 . .
H H14A 0.9169 2.2909 -0.9741 0.045 Uiso calc R 1 1 . .
H H14B 1.0163 2.3829 -0.9899 0.045 Uiso calc R 1 1 . .
C C1 1.1303(2) 1.9766(2) -1.15825(9) 0.0290(5) Uani d . 1 1 . .
C C2 1.2482(4) 1.9884(4) -1.21822(13) 0.0582(12) Uani d . 1 1 . .
H H2A 1.2934 2.0342 -1.2409 0.087 Uiso calc R 1 1 C .
H H2B 1.1908 1.9234 -1.2303 0.087 Uiso calc R 1 1 . .
H H2C 1.2900 1.9710 -1.1992 0.087 Uiso calc R 1 1 . .
C C3 1.2025(3) 2.0449(3) -1.19394(9) 0.0370(7) Uani d . 1 1 C .
H H3A 1.1575 2.0578 -1.2140 0.044 Uiso calc R 1 1 . .
C C4 1.3104(6) 2.4840(5) -1.0800(4) 0.069(3) Uani d P 0.608(14) 1 C 3
H H4A 1.3773 2.5341 -1.0934 0.104 Uiso calc PR 0.608(14) 1 C 3
H H4B 1.3104 2.5057 -1.0508 0.104 Uiso calc PR 0.608(14) 1 C 3
H H4C 1.2519 2.4830 -1.0953 0.104 Uiso calc PR 0.608(14) 1 C 3
C C6 1.2977(9) 2.3741(8) -1.0806(4) 0.0300(17) Uani d P 0.608(14) 1 C 3
H H6A 1.3546 2.3787 -1.0617 0.036 Uiso calc PR 0.608(14) 1 C 3
C C41 1.2506(9) 2.4577(8) -1.1104(4) 0.053(3) Uani d P 0.392(14) 1 C 4
H H41A 1.3097 2.5160 -1.1252 0.080 Uiso calc PR 0.392(14) 1 C 4
H H41B 1.2183 2.4858 -1.0912 0.080 Uiso calc PR 0.392(14) 1 C 4
H H41C 1.1980 2.4109 -1.1309 0.080 Uiso calc PR 0.392(14) 1 C 4
C C61 1.2894(14) 2.3979(13) -1.0862(6) 0.034(3) Uani d P 0.392(14) 1 C 4
H H61A 1.3514 2.4445 -1.0682 0.041 Uiso calc PR 0.392(14) 1 C 4
C C5 0.9200(3) 2.3002(2) -1.03646(10) 0.0339(6) Uani d . 1 1 . .
H H5A 0.8506 2.2970 -1.0332 0.041 Uiso calc R 1 1 . .
C C7 0.9018(2) 2.1977(2) -1.05742(9) 0.0256(5) Uani d . 1 1 . .
C C8 1.1977(2) 2.2971(2) -1.06015(10) 0.0327(6) Uani d . 1 1 . .
C C9 0.9906(3) 2.3928(3) -1.06485(13) 0.0509(9) Uani d . 1 1 . .
H H9A 1.0024 2.4586 -1.0518 0.076 Uiso calc R 1 1 . .
H H9B 0.9564 2.3839 -1.0922 0.076 Uiso calc R 1 1 . .
H H9C 1.0583 2.3956 -1.0687 0.076 Uiso calc R 1 1 . .
C C10 0.8608(4) 2.0257(3) -0.96288(11) 0.0478(9) Uani d . 1 1 . .
C C11 1.2173(4) 2.2543(4) -0.94147(14) 0.0377(12) Uani d P 0.669(8) 1 . 1
H H11A 1.2765 2.3064 -0.9595 0.045 Uiso calc PR 0.669(8) 1 . 1
C C12 1.2588(6) 2.2508(6) -0.89832(19) 0.0550(18) Uani d P 0.669(8) 1 . 1
H H12A 1.3132 2.2308 -0.9010 0.082 Uiso calc PR 0.669(8) 1 . 1
H H12B 1.2009 2.1989 -0.8809 0.082 Uiso calc PR 0.669(8) 1 . 1
H H12C 1.2892 2.3205 -0.8852 0.082 Uiso calc PR 0.669(8) 1 . 1
C C21 1.1527(10) 2.1841(9) -0.9212(3) 0.041(3) Uani d P 0.331(8) 1 . 2
H H21A 1.2253 2.2204 -0.9089 0.049 Uiso calc PR 0.331(8) 1 . 2
C C22 1.0844(12) 2.1161(9) -0.8863(3) 0.056(3) Uani d P 0.331(8) 1 . 2
H H22A 1.1039 2.0628 -0.8794 0.084 Uiso calc PR 0.331(8) 1 . 2
H H22B 1.0103 2.0810 -0.8951 0.084 Uiso calc PR 0.331(8) 1 . 2
H H22C 1.0940 2.1597 -0.8615 0.084 Uiso calc PR 0.331(8) 1 . 2

loop_
_atom_site_aniso_label
_atom_site_aniso_U_11
_atom_site_aniso_U_22
_atom_site_aniso_U_33
_atom_site_aniso_U_12
_atom_site_aniso_U_13
_atom_site_aniso_U_23
Ce1 0.03464(9) 0.03464(9) 0.02330(11) 0.01732(4) 0.000 0.000
Ce2 0.02472(7) 0.02472(7) 0.01385(9) 0.01236(3) 0.000 0.000
Ni1 0.02819(18) 0.03022(17) 0.02059(16) 0.01484(14) 0.00288(13) 0.00459(13)
Ni2 0.0361(2) 0.0351(2) 0.02166(16) 0.01905(16) -0.00561(13) -0.01041(14)
O1 0.0299(10) 0.0360(11) 0.0344(11) 0.0120(9) 0.0075(8) -0.0004(9)
O2 0.0441(15) 0.0612(17) 0.0574(17) 0.0173(13) 0.0195(13) 0.0173(14)
O3 0.106(3) 0.106(3) 0.027(2) 0.0530(14) 0.000 0.000
O5 0.0432(12) 0.0381(11) 0.0496(13) 0.0192(10) 0.0168(10) 0.0074(10)
O6 0.0564(15) 0.0383(12) 0.0498(14) 0.0231(12) 0.0179(12) 0.0144(11)
O11 0.0291(9) 0.0269(9) 0.0205(9) 0.0147(8) -0.0004(7) -0.0026(7)
O12 0.0302(10) 0.0337(10) 0.0165(8) 0.0160(9) 0.0014(7) 0.0002(7)
O13 0.0325(10) 0.0319(10) 0.0203(9) 0.0179(8) -0.0003(7) 0.0001(7)
O14 0.0341(10) 0.0383(11) 0.0199(9) 0.0201(9) -0.0066(8) -0.0077(8)
O15 0.0399(13) 0.0391(13) 0.0344(12) 0.0144(10) -0.0044(10) -0.0138(10)
O16 0.0693(17) 0.0407(13) 0.0265(10) 0.0297(13) 0.0145(11) 0.0006(9)
O17 0.0254(9) 0.0325(10) 0.0255(9) 0.0127(8) 0.0000(8) 0.0033(8)
O18 0.0357(11) 0.0485(13) 0.0271(10) 0.0231(10) 0.0071(9) 0.0162(9)
N1 0.0426(14) 0.0381(14) 0.0331(13) 0.0139(12) 0.0149(11) 0.0092(10)
N11 0.067(2) 0.0319(15) 0.059(2) 0.0219(15) 0.0316(17) 0.0141(14)
N12 0.0294(12) 0.0392(13) 0.0273(12) 0.0154(11) 0.0064(9) 0.0074(10)
N13 0.0585(18) 0.0634(19) 0.0288(13) 0.0398(16) -0.0168(12) -0.0241(13)
N14 0.0449(15) 0.0342(13) 0.0348(13) 0.0209(12) -0.0044(11) -0.0103(11)
C1 0.0288(13) 0.0352(14) 0.0177(11) 0.0121(11) 0.0011(9) -0.0003(10)
C2 0.055(2) 0.060(2) 0.037(2) 0.0111(19) 0.0209(17) -0.0129(17)
C3 0.0332(14) 0.0494(18) 0.0184(12) 0.0131(13) 0.0031(10) -0.0014(12)
C4 0.044(4) 0.029(3) 0.126(8) 0.010(3) 0.020(4) -0.002(4)
C6 0.034(3) 0.015(4) 0.040(4) 0.011(3) -0.003(3) -0.006(3)
C41 0.051(6) 0.040(5) 0.071(8) 0.024(5) 0.016(5) 0.018(5)
C61 0.032(5) 0.017(7) 0.047(6) 0.007(4) 0.001(4) 0.005(5)
C5 0.0357(15) 0.0308(14) 0.0352(15) 0.0167(12) -0.0037(12) -0.0101(12)
C7 0.0240(12) 0.0240(12) 0.0252(12) 0.0094(10) 0.0020(9) -0.0014(10)
C8 0.0288(14) 0.0334(14) 0.0324(14) 0.0129(12) -0.0075(11) -0.0071(12)
C9 0.060(2) 0.0285(15) 0.053(2) 0.0138(15) -0.0117(17) 0.0019(14)
C10 0.077(3) 0.0445(18) 0.0289(15) 0.0355(19) 0.0287(16) 0.0066(13)
C11 0.034(2) 0.051(3) 0.028(2) 0.021(2) -0.0061(17) -0.019(2)
C12 0.069(4) 0.080(4) 0.040(3) 0.055(4) -0.032(3) -0.032(3)
C21 0.061(7) 0.045(6) 0.034(5) 0.040(6) -0.016(5) -0.013(4)
C22 0.088(9) 0.046(6) 0.025(5) 0.027(6) -0.013(5) -0.004(4)

loop_
_atom_type_symbol
_atom_type_description
_atom_type_scat_dispersion_real
_atom_type_scat_dispersion_imag
_atom_type_scat_source
C C 0.0033 0.0016 'International Tables Vol C Tables 4.2.6.8 and 6.1.1.4'
H H 0.0000 0.0000 'International Tables Vol C Tables 4.2.6.8 and 6.1.1.4'
N N 0.0061 0.0033 'International Tables Vol C Tables 4.2.6.8 and 6.1.1.4'
O O 0.0106 0.0060 'International Tables Vol C Tables 4.2.6.8 and 6.1.1.4'
Ni Ni 0.3393 1.1124 'International Tables Vol C Tables 4.2.6.8 and 6.1.1.4'
Ce Ce -0.2486 2.6331 'International Tables Vol C Tables 4.2.6.8 and 6.1.1.4'

loop_
_geom_angle_atom_site_label_1
_geom_angle_atom_site_label_2
_geom_angle_atom_site_label_3
_geom_angle_site_symmetry_1
_geom_angle_site_symmetry_3
_geom_angle
O3 Ce1 O1 . 2_895 135.41(5)
O3 Ce1 O1 . 3_485 135.41(6)
O1 Ce1 O1 2_895 3_485 74.89(8)
O3 Ce1 O1 . . 135.41(5)
O1 Ce1 O1 2_895 . 74.89(8)
O1 Ce1 O1 3_485 . 74.89(8)
O3 Ce1 O5 . 3_485 79.70(6)
O1 Ce1 O5 2_895 3_485 82.30(8)
O1 Ce1 O5 3_485 3_485 144.27(8)
O1 Ce1 O5 . 3_485 72.80(8)
O3 Ce1 O5 . . 79.70(6)
O1 Ce1 O5 2_895 . 72.80(8)
O1 Ce1 O5 3_485 . 82.30(8)
O1 Ce1 O5 . . 144.27(8)
O5 Ce1 O5 3_485 . 116.87(4)
O3 Ce1 O5 . 2_895 79.70(6)
O1 Ce1 O5 2_895 2_895 144.27(8)
O1 Ce1 O5 3_485 2_895 72.80(8)
O1 Ce1 O5 . 2_895 82.30(8)
O5 Ce1 O5 3_485 2_895 116.87(4)
O5 Ce1 O5 . 2_895 116.88(4)
O3 Ce1 O6 . 3_485 70.88(6)
O1 Ce1 O6 2_895 3_485 66.55(8)
O1 Ce1 O6 3_485 3_485 136.51(8)
O1 Ce1 O6 . 3_485 111.86(8)
O5 Ce1 O6 3_485 3_485 48.87(8)
O5 Ce1 O6 . 3_485 68.01(8)
O5 Ce1 O6 2_895 3_485 148.93(9)
O3 Ce1 O6 . 2_895 70.88(6)
O1 Ce1 O6 2_895 2_895 136.51(8)
O1 Ce1 O6 3_485 2_895 111.86(8)
O1 Ce1 O6 . 2_895 66.55(8)
O5 Ce1 O6 3_485 2_895 68.01(8)
O5 Ce1 O6 . 2_895 148.93(9)
O5 Ce1 O6 2_895 2_895 48.87(8)
O6 Ce1 O6 3_485 2_895 109.82(6)
O3 Ce1 O6 . . 70.88(6)
O1 Ce1 O6 2_895 . 111.86(8)
O1 Ce1 O6 3_485 . 66.55(8)
O1 Ce1 O6 . . 136.51(8)
O5 Ce1 O6 3_485 . 148.93(9)
O5 Ce1 O6 . . 48.87(8)
O5 Ce1 O6 2_895 . 68.01(8)
O6 Ce1 O6 3_485 . 109.82(6)
O6 Ce1 O6 2_895 . 109.82(6)
O14 Ce2 O14 3_585 2_885 63.82(8)
O14 Ce2 O14 3_585 . 63.82(8)
O14 Ce2 O14 2_885 . 63.82(8)
O14 Ce2 O12 3_585 . 116.32(6)
O14 Ce2 O12 2_885 . 179.85(7)
O14 Ce2 O12 . . 116.23(6)
O14 Ce2 O12 3_585 3_585 116.23(6)
O14 Ce2 O12 2_885 3_585 116.32(6)
O14 Ce2 O12 . 3_585 179.85(9)
O12 Ce2 O12 . 3_585 63.62(7)
O14 Ce2 O12 3_585 2_885 179.85(7)
O14 Ce2 O12 2_885 2_885 116.23(6)
O14 Ce2 O12 . 2_885 116.33(6)
O12 Ce2 O12 . 2_885 63.62(7)
O12 Ce2 O12 3_585 2_885 63.62(7)
O14 Ce2 O11 3_585 3_585 65.59(6)
O14 Ce2 O11 2_885 3_585 117.85(6)
O14 Ce2 O11 . 3_585 62.89(6)
O12 Ce2 O11 . 3_585 62.27(6)
O12 Ce2 O11 3_585 3_585 116.99(6)
O12 Ce2 O11 2_885 3_585 114.45(6)
O14 Ce2 O11 3_585 . 117.85(6)
O14 Ce2 O11 2_885 . 62.89(6)
O14 Ce2 O11 . . 65.59(6)
O12 Ce2 O11 . . 116.99(6)
O12 Ce2 O11 3_585 . 114.44(6)
O12 Ce2 O11 2_885 . 62.27(6)
O11 Ce2 O11 3_585 . 117.20(2)
O14 Ce2 O11 3_585 2_885 62.89(6)
O14 Ce2 O11 2_885 2_885 65.59(6)
O14 Ce2 O11 . 2_885 117.85(6)
O12 Ce2 O11 . 2_885 114.45(6)
O12 Ce2 O11 3_585 2_885 62.27(6)
O12 Ce2 O11 2_885 2_885 116.99(6)
O11 Ce2 O11 3_585 2_885 117.20(2)
O11 Ce2 O11 . 2_885 117.20(2)
O14 Ce2 O13 3_585 3_585 62.38(6)
O14 Ce2 O13 2_885 3_585 117.36(6)
O14 Ce2 O13 . 3_585 114.53(6)
O12 Ce2 O13 . 3_585 62.76(6)
O12 Ce2 O13 3_585 3_585 65.43(6)
O12 Ce2 O13 2_885 3_585 117.50(6)
O11 Ce2 O13 3_585 3_585 62.76(6)
O11 Ce2 O13 . 3_585 179.74(7)
O11 Ce2 O13 2_885 3_585 62.97(6)
O14 Ce2 O13 3_585 . 117.36(6)
O14 Ce2 O13 2_885 . 114.53(6)
O14 Ce2 O13 . . 62.38(6)
O12 Ce2 O13 . . 65.43(6)
O12 Ce2 O13 3_585 . 117.50(6)
O12 Ce2 O13 2_885 . 62.76(6)
O11 Ce2 O13 3_585 . 62.97(6)
O11 Ce2 O13 . . 62.76(6)
O11 Ce2 O13 2_885 . 179.74(7)
O13 Ce2 O13 3_585 . 117.07(2)
O14 Ce2 O13 3_585 2_885 114.53(6)
O14 Ce2 O13 2_885 2_885 62.38(6)
O14 Ce2 O13 . 2_885 117.36(6)
O12 Ce2 O13 . 2_885 117.50(6)
O12 Ce2 O13 3_585 2_885 62.76(6)
O12 Ce2 O13 2_885 2_885 65.43(6)
O11 Ce2 O13 3_585 2_885 179.74(7)
O11 Ce2 O13 . 2_885 62.97(6)
O11 Ce2 O13 2_885 2_885 62.76(6)
O13 Ce2 O13 3_585 2_885 117.07(2)
O13 Ce2 O13 . 2_885 117.07(2)
O13 Ni1 O12 . . 92.34(8)
O13 Ni1 N11 . . 82.07(11)
O12 Ni1 N11 . . 174.40(11)
O13 Ni1 N12 . . 175.09(10)
O12 Ni1 N12 . . 82.76(10)
N11 Ni1 N12 . . 102.83(12)
O13 Ni1 O18 . . 91.03(9)
O12 Ni1 O18 . . 89.15(9)
N11 Ni1 O18 . . 90.61(15)
N12 Ni1 O18 . . 89.03(10)
O13 Ni1 O17 . . 89.77(8)
O12 Ni1 O17 . . 90.01(8)
N11 Ni1 O17 . . 90.31(14)
N12 Ni1 O17 . . 90.11(10)
O18 Ni1 O17 . . 178.87(10)
O14 Ni2 O11 . . 91.41(8)
O14 Ni2 O16 . . 90.15(10)
O11 Ni2 O16 . . 88.63(10)
O14 Ni2 O15 . . 89.88(10)
O11 Ni2 O15 . . 90.69(9)
O16 Ni2 O15 . . 179.32(11)
O14 Ni2 N13 . . 83.28(10)
O11 Ni2 N13 . . 174.65(11)
O16 Ni2 N13 . . 90.76(13)
O15 Ni2 N13 . . 89.92(12)
O14 Ni2 N14 . . 172.61(10)
O11 Ni2 N14 . . 82.40(10)
O16 Ni2 N14 . . 85.68(12)
O15 Ni2 N14 . . 94.21(12)
N13 Ni2 N14 . . 102.85(12)
Ce1 O1 H1 . . 117.0
Ce1 O3 H3 . . 120.0
Ce1 O3 H2 . . 120.0
H3 O3 H2 . . 120.0
N1 O5 Ce1 . . 99.56(19)
N1 O6 Ce1 . . 94.10(17)
C7 O11 Ni2 . . 114.71(17)
C7 O11 Ce2 . . 144.52(17)
Ni2 O11 Ce2 . . 100.73(8)
C1 O12 Ni1 . . 114.16(18)
C1 O12 Ce2 . . 143.31(18)
Ni1 O12 Ce2 . . 101.76(8)
C8 O13 Ni1 . . 114.99(19)
C8 O13 Ce2 . . 144.54(19)
Ni1 O13 Ce2 . . 100.46(8)
C10 O14 Ni2 3_585 . 113.9(2)
C10 O14 Ce2 3_585 . 143.8(2)
Ni2 O14 Ce2 . . 102.27(8)
C8 O15 Ni2 . . 123.2(2)
C10 O16 Ni2 . . 123.8(2)
C7 O17 Ni1 3_585 . 122.13(18)
C1 O18 Ni1 2_885 . 123.56(18)
O2 N1 O6 . . 121.5(3)
O2 N1 O5 . . 121.5(3)
O6 N1 O5 . . 117.0(3)
C6 N11 C61 . . 17.5(5)
C6 N11 Ni1 . . 108.1(5)
C61 N11 Ni1 . . 117.3(7)
C6 N11 H11B . . 110.1
C61 N11 H11B . . 116.5
Ni1 N11 H11B . . 110.1
C6 N11 H11C . . 110.1
C61 N11 H11C . . 92.7
Ni1 N11 H11C . . 110.1
H11B N11 H11C . . 108.4
C3 N12 Ni1 . . 108.54(18)
C3 N12 H12E . . 110.0
Ni1 N12 H12E . . 110.0
C3 N12 H12D . . 110.0
Ni1 N12 H12D . . 110.0
H12E N12 H12D . . 108.4
C11 N13 C21 . . 43.3(5)
C11 N13 Ni2 . . 107.3(2)
C21 N13 Ni2 . . 105.0(4)
C11 N13 H13A . . 110.3
C21 N13 H13A . . 141.9
Ni2 N13 H13A . . 110.3
C11 N13 H13B . . 110.3
C21 N13 H13B . . 71.1
Ni2 N13 H13B . . 110.3
H13A N13 H13B . . 108.5
C5 N14 Ni2 . . 109.29(19)
C5 N14 H14A . . 109.8
Ni2 N14 H14A . . 109.8
C5 N14 H14B . . 109.8
Ni2 N14 H14B . . 109.8
H14A N14 H14B . . 108.3
O18 C1 O12 3_585 . 125.0(3)
O18 C1 C3 3_585 . 117.4(3)
O12 C1 C3 . . 117.5(3)
C3 C2 H2A . . 109.5
C3 C2 H2B . . 109.5
H2A C2 H2B . . 109.5
C3 C2 H2C . . 109.5
H2A C2 H2C . . 109.5
H2B C2 H2C . . 109.5
N12 C3 C2 . . 113.6(3)
N12 C3 C1 . . 110.5(2)
C2 C3 C1 . . 111.8(3)
N12 C3 H3A . . 106.9
C2 C3 H3A . . 106.9
C1 C3 H3A . . 106.9
C6 C4 H4A . . 109.5
C6 C4 H4B . . 109.5
H4A C4 H4B . . 109.5
C6 C4 H4C . . 109.5
H4A C4 H4C . . 109.5
H4B C4 H4C . . 109.5
N11 C6 C8 . . 115.2(7)
N11 C6 C4 . . 114.2(8)
C8 C6 C4 . . 110.6(7)
N11 C6 H6A . . 105.3
C8 C6 H6A . . 105.3
C4 C6 H6A . . 105.3
C61 C41 H41A . . 109.5
C61 C41 H41B . . 109.5
H41A C41 H41B . . 109.5
C61 C41 H41C . . 109.5
H41A C41 H41C . . 109.5
H41B C41 H41C . . 109.5
C41 C61 N11 . . 102.8(12)
C41 C61 C8 . . 114.4(12)
N11 C61 C8 . . 101.6(9)
C41 C61 H61A . . 112.4
N11 C61 H61A . . 112.4
C8 C61 H61A . . 112.4
N14 C5 C9 . . 110.7(3)
N14 C5 C7 . . 110.7(3)
C9 C5 C7 . . 108.8(3)
N14 C5 H5A . . 108.9
C9 C5 H5A . . 108.9
C7 C5 H5A . . 108.9
O17 C7 O11 2_885 . 125.7(3)
O17 C7 C5 2_885 . 115.7(2)
O11 C7 C5 . . 118.6(2)
O13 C8 O15 . . 124.8(3)
O13 C8 C6 . . 116.3(5)
O15 C8 C6 . . 118.4(5)
O13 C8 C61 . . 123.2(7)
O15 C8 C61 . . 111.6(7)
C6 C8 C61 . . 15.9(6)
C5 C9 H9A . . 109.5
C5 C9 H9B . . 109.5
H9A C9 H9B . . 109.5
C5 C9 H9C . . 109.5
H9A C9 H9C . . 109.5
H9B C9 H9C . . 109.5
O16 C10 O14 . 2_885 125.5(3)
O16 C10 C21 . 2_885 107.9(4)
O14 C10 C21 2_885 2_885 117.7(5)
O16 C10 C11 . 2_885 117.9(3)
O14 C10 C11 2_885 2_885 115.5(4)
C21 C10 C11 2_885 2_885 44.1(5)
N13 C11 C12 . . 111.0(4)
N13 C11 C10 . 3_585 107.6(3)
C12 C11 C10 . 3_585 109.7(5)
N13 C11 H11A . . 109.5
C12 C11 H11A . . 109.5
C10 C11 H11A 3_585 . 109.5
C11 C12 H12A . . 109.5
C11 C12 H12B . . 109.5
H12A C12 H12B . . 109.5
C11 C12 H12C . . 109.5
H12A C12 H12C . . 109.5
H12B C12 H12C . . 109.5
C22 C21 C10 . 3_585 122.7(9)
C22 C21 N13 . . 118.9(9)
C10 C21 N13 3_585 . 100.7(6)
C22 C21 H21A . . 104.2
C10 C21 H21A 3_585 . 104.2
N13 C21 H21A . . 104.2
C21 C22 H22A . . 109.5
C21 C22 H22B . . 109.5
H22A C22 H22B . . 109.5
C21 C22 H22C . . 109.5
H22A C22 H22C . . 109.5
H22B C22 H22C . . 109.5

loop_
_geom_bond_atom_site_label_1
_geom_bond_atom_site_label_2
_geom_bond_site_symmetry_2
_geom_bond_distance
Ce1 O3 . 2.455(5)
Ce1 O1 2_895 2.513(2)
Ce1 O1 3_485 2.513(2)
Ce1 O1 . 2.513(2)
Ce1 O5 3_485 2.552(2)
Ce1 O5 . 2.552(2)
Ce1 O5 2_895 2.552(2)
Ce1 O6 3_485 2.675(3)
Ce1 O6 2_895 2.675(3)
Ce1 O6 . 2.675(3)
Ce2 O14 3_585 2.6808(19)
Ce2 O14 2_885 2.6808(19)
Ce2 O14 . 2.6809(19)
Ce2 O12 . 2.700(2)
Ce2 O12 3_585 2.700(2)
Ce2 O12 2_885 2.700(2)
Ce2 O11 3_585 2.7202(19)
Ce2 O11 . 2.720(2)
Ce2 O11 2_885 2.720(2)
Ce2 O13 3_585 2.741(2)
Ce2 O13 . 2.741(2)
Ce2 O13 2_885 2.741(2)
Ni1 O13 . 2.038(2)
Ni1 O12 . 2.039(2)
Ni1 N11 . 2.044(3)
Ni1 N12 . 2.045(3)
Ni1 O18 . 2.051(2)
Ni1 O17 . 2.079(2)
Ni2 O14 . 2.039(2)
Ni2 O11 . 2.048(2)
Ni2 O16 . 2.053(3)
Ni2 O15 . 2.054(3)
Ni2 N13 . 2.062(3)
Ni2 N14 . 2.066(3)
O1 H1 . 0.8512
O2 N1 . 1.214(4)
O3 H3 . 0.8501
O3 H2 . 0.8501
O5 N1 . 1.278(4)
O6 N1 . 1.262(4)
O11 C7 . 1.267(3)
O12 C1 . 1.282(3)
O13 C8 . 1.259(4)
O14 C10 3_585 1.266(4)
O15 C8 . 1.259(4)
O16 C10 . 1.251(5)
O17 C7 3_585 1.256(4)
O18 C1 2_885 1.247(4)
N11 C6 . 1.427(12)
N11 C61 . 1.53(2)
N11 H11B . 0.9200
N11 H11C . 0.9200
N12 C3 . 1.472(4)
N12 H12E . 0.9200
N12 H12D . 0.9200
N13 C11 . 1.457(6)
N13 C21 . 1.689(11)
N13 H13A . 0.9200
N13 H13B . 0.9200
N14 C5 . 1.474(4)
N14 H14A . 0.9200
N14 H14B . 0.9200
C1 O18 3_585 1.246(4)
C1 C3 . 1.532(4)
C2 C3 . 1.510(5)
C2 H2A . 0.9800
C2 H2B . 0.9800
C2 H2C . 0.9800
C3 H3A . 1.0000
C4 C6 . 1.525(11)
C4 H4A . 0.9800
C4 H4B . 0.9800
C4 H4C . 0.9800
C6 C8 . 1.478(12)
C6 H6A . 1.0000
C41 C61 . 1.476(17)
C41 H41A . 0.9800
C41 H41B . 0.9800
C41 H41C . 0.9800
C61 C8 . 1.638(17)
C61 H61A . 1.0000
C5 C9 . 1.523(5)
C5 C7 . 1.537(4)
C5 H5A . 1.0000
C7 O17 2_885 1.256(4)
C9 H9A . 0.9800
C9 H9B . 0.9800
C9 H9C . 0.9800
C10 O14 2_885 1.267(4)
C10 C21 2_885 1.528(11)
C10 C11 2_885 1.612(6)
C11 C12 . 1.511(7)
C11 C10 3_585 1.612(6)
C11 H11A . 1.0000
C12 H12A . 0.9800
C12 H12B . 0.9800
C12 H12C . 0.9800
C21 C22 . 1.493(18)
C21 C10 3_585 1.528(10)
C21 H21A . 1.0000
C22 H22A . 0.9800
C22 H22B . 0.9800
C22 H22C . 0.9800

loop_
_geom_hbond_atom_site_label_D
_geom_hbond_atom_site_label_H
_geom_hbond_atom_site_label_A
_geom_hbond_site_symmetry_A
_geom_hbond_distance_DH
_geom_hbond_distance_HA
_geom_hbond_distance_DA
_geom_hbond_angle_DHA
O1 H1 O17 1_455 0.85 1.93 2.758(3) 165.3
N11 H11B O6 2_995 0.92 2.38 3.158(5) 142.8
N12 H12D O5 3_585 0.92 2.17 3.086(4) 173.5
N13 H13B O2 6_485 0.92 2.66 3.284(4) 126.0

loop_
_platon_squeeze_void_nr
_platon_squeeze_void_average_x
_platon_squeeze_void_average_y
_platon_squeeze_void_average_z
_platon_squeeze_void_volume
_platon_squeeze_void_count_electrons
_platon_squeeze_void_content
1 -0.039 0.479 0.028 338 145 ' '
2 -0.019 -0.008 0.361 340 146 ' '
3 -0.014 -0.001 0.695 340 146 ' '
